data_7217174
loop_
_publ_author_name
'Liu, Lu'
'Lv, Xiaofeng'
'Zhang, Lin'
'Guo, Li'an'
'Wu, Jie'
'Hou, Hongwei'
'Fan, Yaoting'

_publ_section_title
;
 Mn(ii) coordination polymers assembled from 8 or 9-connected trinuclear
 secondary building units: topology analysis and research of magnetic
 properties
;
_journal_issue 37
_journal_name_full CrystEngComm
_journal_page_first 8736
_journal_paper_doi 10.1039/C4CE01184H
_journal_volume 16
_journal_year 2014
_chemical_formula_moiety 'C61 H42 Mn3 N4 O12, C2 H3 N'
_chemical_formula_sum 'C63 H45 Mn3 N5 O12'
_chemical_formula_weight 1228.86
_chemical_name_common {[Mn3L2(pbbm)]CH3CN}n
_chemical_name_systematic
; 
 ? 
;
_space_group_IT_number 29
_symmetry_cell_setting orthorhombic
_symmetry_space_group_name_Hall 'P 2c -2ac'
_symmetry_space_group_name_H-M 'P c a 21'
_atom_sites_solution_hydrogens geom
_atom_sites_solution_primary direct
_atom_sites_solution_secondary difmap
_audit_creation_method SHELXL-97
_cell_angle_alpha 90.00
_cell_angle_beta 90.00
_cell_angle_gamma 90.00
_cell_formula_units_Z 4
_cell_length_a 25.926(5)
_cell_length_b 13.837(3)
_cell_length_c 15.243(3)
_cell_measurement_reflns_used 10760
_cell_measurement_temperature 293(2)
_cell_measurement_theta_max 27.8286
_cell_measurement_theta_min 1.6681
_cell_volume 5468.2(19)
_computing_cell_refinement 'CrystalClear (Rigaku/MSC Inc., 2006)'
_computing_data_collection 'CrystalClear (Rigaku/MSC Inc., 2006)'
_computing_data_reduction 'CrystalClear (Rigaku/MSC Inc., 2006)'
_computing_molecular_graphics SHELXTL
_computing_publication_material SHELXTL
_computing_structure_refinement 'SHELXL-97 (Sheldrick, 1997)'
_computing_structure_solution 'SHELXS-97 (Sheldrick, 1990)'
_diffrn_ambient_temperature 293(2)
_diffrn_measured_fraction_theta_full 0.989
_diffrn_measured_fraction_theta_max 0.989
_diffrn_measurement_device_type Saturn724
_diffrn_measurement_method dtprofit.ref
_diffrn_radiation_monochromator graphite
_diffrn_radiation_source 'fine-focus sealed tube'
_diffrn_radiation_type MoK\a
_diffrn_radiation_wavelength 0.71073
_diffrn_reflns_av_R_equivalents 0.1279
_diffrn_reflns_av_sigmaI/netI 0.1484
_diffrn_reflns_limit_h_max 31
_diffrn_reflns_limit_h_min -31
_diffrn_reflns_limit_k_max 16
_diffrn_reflns_limit_k_min -15
_diffrn_reflns_limit_l_max 14
_diffrn_reflns_limit_l_min -18
_diffrn_reflns_number 33237
_diffrn_reflns_theta_full 25.50
_diffrn_reflns_theta_max 25.50
_diffrn_reflns_theta_min 2.06
_diffrn_standards_decay_% none
_exptl_absorpt_coefficient_mu 0.753
_exptl_absorpt_correction_T_max 0.8889
_exptl_absorpt_correction_T_min 0.8578
_exptl_absorpt_correction_type multi-scan
_exptl_absorpt_process_details SADABS
_exptl_crystal_colour colourless
_exptl_crystal_density_diffrn 1.493
_exptl_crystal_density_method 'not measured'
_exptl_crystal_description leaf-shaped
_exptl_crystal_F_000 2516
_exptl_crystal_size_max 0.21
_exptl_crystal_size_mid 0.19
_exptl_crystal_size_min 0.16
_refine_diff_density_max 0.329
_refine_diff_density_min -0.417
_refine_diff_density_rms 0.081
_refine_ls_abs_structure_details 'Flack H D (1983), Acta Cryst. A39, 876-881'
_refine_ls_abs_structure_Flack 0.00
_refine_ls_extinction_method none
_refine_ls_goodness_of_fit_ref 1.001
_refine_ls_hydrogen_treatment constr
_refine_ls_matrix_type full
_refine_ls_number_parameters 749
_refine_ls_number_reflns 9322
_refine_ls_number_restraints 81
_refine_ls_restrained_S_all 0.998
_refine_ls_R_factor_all 0.1189
_refine_ls_R_factor_gt 0.0885
_refine_ls_shift/su_max 0.004
_refine_ls_shift/su_mean 0.001
_refine_ls_structure_factor_coef Fsqd
_refine_ls_weighting_details 'calc w=1/[\s^2^(Fo^2^)+(0.0629P)^2^+0.0000P] where P=(Fo^2^+2Fc^2^)/3'
_refine_ls_weighting_scheme calc
_refine_ls_wR_factor_gt 0.1574
_refine_ls_wR_factor_ref 0.1754
_reflns_number_gt 7102
_reflns_number_total 9322
_reflns_threshold_expression >2sigma(I)
_cod_data_source_file c4ce01184h2.cif
_cod_data_source_block complex1
_cod_depositor_comments 'Adding full bibliography for 7217174--7217175.cif.'
_cod_original_cell_volume 5468.4(19)
_cod_database_code 7217174

loop_
_symmetry_equiv_pos_as_xyz
'x, y, z'
'-x, -y, z+1/2'
'x+1/2, -y, z'
'-x+1/2, y, z+1/2'

loop_
_atom_site_label
_atom_site_type_symbol
_atom_site_fract_x
_atom_site_fract_y
_atom_site_fract_z
_atom_site_U_iso_or_equiv
_atom_site_adp_type
_atom_site_occupancy
_atom_site_symmetry_multiplicity
_atom_site_calc_flag
_atom_site_refinement_flags
Mn1 Mn 0.86198(5) 0.73765(8) 0.11564(8) 0.0253(3) Uani 1 1 d .
Mn2 Mn 0.92099(5) 0.81283(9) -0.07483(8) 0.0258(3) Uani 1 1 d .
Mn3 Mn 0.82050(5) 0.73243(10) -0.24751(9) 0.0332(3) Uani 1 1 d .
O1 O 0.8173(3) 0.8808(4) 0.1060(4) 0.0422(17) Uani 1 1 d .
O2 O 0.8962(3) 0.8751(4) 0.0528(4) 0.0368(16) Uani 1 1 d .
O3 O 0.9376(2) 0.6801(4) 0.1271(4) 0.0337(15) Uani 1 1 d .
O4 O 0.9726(2) 0.7279(4) 0.0015(4) 0.0348(15) Uani 1 1 d .
O5 O 0.8719(3) 0.9151(4) -0.1397(4) 0.0452(18) Uani 1 1 d .
O6 O 0.8044(3) 0.8730(4) -0.2228(4) 0.0471(19) Uani 1 1 d .
O7 O 0.8615(2) 0.7014(4) -0.0315(4) 0.0279(14) Uani 1 1 d .
O8 O 0.8113(3) 0.6484(4) -0.1396(4) 0.0400(17) Uani 1 1 d .
O9 O 0.9375(3) 0.7369(5) -0.1904(4) 0.058(2) Uani 1 1 d .
O10 O 0.8895(3) 0.7090(6) -0.3088(5) 0.063(2) Uani 1 1 d .
O11 O 0.7659(2) 0.6904(4) -0.3329(4) 0.0328(15) Uani 1 1 d .
O12 O 0.6901(2) 0.6251(4) -0.3742(4) 0.0376(16) Uani 1 1 d .
N1 N 0.8516(3) 0.7447(5) 0.2606(5) 0.0307(17) Uani 1 1 d .
N2 N 0.8083(3) 0.7663(6) 0.3873(5) 0.037(2) Uani 1 1 d .
N3 N 0.9590(3) 0.9821(7) 0.4960(5) 0.052(3) Uani 1 1 d .
N4 N 1.0138(3) 1.0779(5) 0.4244(6) 0.046(2) Uani 1 1 d .
N5 N 0.6113(8) 0.0855(14) 0.7671(14) 0.176(6) Uani 1 1 d U
C1 C 0.8554(4) 0.9228(6) 0.0716(5) 0.027(2) Uani 1 1 d .
C2 C 0.9759(4) 0.6933(6) 0.0779(6) 0.032(2) Uani 1 1 d .
C3 C 0.8334(4) 0.9327(7) -0.1845(6) 0.033(2) Uani 1 1 d .
C4 C 0.8383(3) 0.6355(6) -0.0715(6) 0.0291(19) Uani 1 1 d .
C5 C 0.9316(4) 0.7113(7) -0.2680(7) 0.036(2) Uani 1 1 d .
C6 C 0.8404(3) 0.5322(6) -0.0436(5) 0.0237(19) Uani 1 1 d .
C7 C 0.8021(4) 0.4662(5) -0.0665(6) 0.031(2) Uani 1 1 d .
H7 H 0.7735 0.4856 -0.0987 0.037 Uiso 1 1 calc R
C8 C 0.8077(3) 0.3698(6) -0.0398(5) 0.030(2) Uani 1 1 d .
H8 H 0.7820 0.3261 -0.0550 0.036 Uiso 1 1 calc R
C9 C 0.8487(3) 0.3367(6) 0.0073(6) 0.028(2) Uani 1 1 d .
C10 C 0.8867(3) 0.4038(6) 0.0311(5) 0.026(2) Uani 1 1 d .
C11 C 0.8813(4) 0.4986(6) 0.0051(6) 0.031(2) Uani 1 1 d .
H11 H 0.9068 0.5424 0.0213 0.037 Uiso 1 1 calc R
C12 C 0.9342(3) 0.3750(5) 0.0843(6) 0.027(2) Uani 1 1 d .
C13 C 0.9838(4) 0.3841(7) 0.0489(6) 0.040(2) Uani 1 1 d .
H13 H 0.9879 0.4087 -0.0074 0.048 Uiso 1 1 calc R
C14 C 1.0263(4) 0.3571(8) 0.0961(7) 0.052(3) Uani 1 1 d .
H14 H 1.0588 0.3635 0.0710 0.062 Uiso 1 1 calc R
C15 C 1.0221(4) 0.3203(6) 0.1814(6) 0.036(2) Uani 1 1 d .
C16 C 0.9734(4) 0.3148(8) 0.2187(7) 0.052(3) Uani 1 1 d .
H16 H 0.9700 0.2938 0.2763 0.062 Uiso 1 1 calc R
C17 C 0.9287(4) 0.3404(7) 0.1707(6) 0.044(3) Uani 1 1 d .
H17 H 0.8962 0.3344 0.1959 0.053 Uiso 1 1 calc R
C18 C 0.8514(3) 0.2295(6) 0.0262(5) 0.029(2) Uani 1 1 d .
C19 C 0.8069(4) 0.1792(6) 0.0440(6) 0.035(2) Uani 1 1 d .
H19 H 0.7755 0.2116 0.0479 0.042 Uiso 1 1 calc R
C20 C 0.8089(4) 0.0808(6) 0.0558(6) 0.038(2) Uani 1 1 d .
H20 H 0.7783 0.0476 0.0656 0.046 Uiso 1 1 calc R
C21 C 0.8547(4) 0.0288(6) 0.0538(5) 0.028(2) Uani 1 1 d .
C22 C 0.8985(3) 0.0817(6) 0.0362(6) 0.032(2) Uani 1 1 d .
H22 H 0.9299 0.0495 0.0347 0.038 Uiso 1 1 calc R
C23 C 0.8982(3) 0.1786(6) 0.0209(6) 0.036(2) Uani 1 1 d .
H23 H 0.9287 0.2107 0.0071 0.043 Uiso 1 1 calc R
C24 C 0.7350(4) 0.6192(6) -0.3414(5) 0.026(2) Uani 1 1 d .
C25 C 0.7530(3) 0.5199(5) -0.3129(6) 0.028(2) Uani 1 1 d .
C26 C 0.7163(4) 0.4556(7) -0.2830(6) 0.048(3) Uani 1 1 d .
H26 H 0.6818 0.4737 -0.2789 0.057 Uiso 1 1 calc R
C27 C 0.7320(3) 0.3630(6) -0.2592(6) 0.0314(19) Uani 1 1 d U
H27 H 0.7077 0.3201 -0.2370 0.038 Uiso 1 1 calc R
C28 C 0.7829(3) 0.3326(6) -0.2675(5) 0.0249(17) Uani 1 1 d U
C29 C 0.8186(3) 0.3984(6) -0.3016(5) 0.0274(17) Uani 1 1 d U
C30 C 0.8036(3) 0.4947(6) -0.3184(5) 0.0279(19) Uani 1 1 d U
H30 H 0.8282 0.5408 -0.3332 0.034 Uiso 1 1 calc R
C31 C 0.7965(3) 0.2295(6) -0.2458(5) 0.0236(18) Uani 1 1 d .
C32 C 0.7623(3) 0.1573(6) -0.2640(7) 0.045(3) Uani 1 1 d .
H32 H 0.7308 0.1723 -0.2899 0.053 Uiso 1 1 calc R
C33 C 0.7740(4) 0.0609(6) -0.2442(7) 0.043(2) Uani 1 1 d .
H33 H 0.7509 0.0122 -0.2592 0.051 Uiso 1 1 calc R
C34 C 0.8190(3) 0.0379(7) -0.2031(5) 0.030(2) Uani 1 1 d .
C35 C 0.8523(4) 0.1106(7) -0.1797(6) 0.039(2) Uani 1 1 d .
H35 H 0.8821 0.0957 -0.1487 0.046 Uiso 1 1 calc R
C36 C 0.8420(4) 0.2065(7) -0.2016(6) 0.037(2) Uani 1 1 d .
H36 H 0.8653 0.2549 -0.1868 0.045 Uiso 1 1 calc R
C37 C 0.8736(3) 0.3736(6) -0.3278(5) 0.030(2) Uani 1 1 d .
C38 C 0.9155(4) 0.4123(7) -0.2876(6) 0.037(2) Uani 1 1 d .
H38 H 0.9109 0.4540 -0.2404 0.044 Uiso 1 1 calc R
C39 C 0.9660(4) 0.3902(6) -0.3168(5) 0.033(2) Uani 1 1 d .
H39 H 0.9948 0.4143 -0.2876 0.040 Uiso 1 1 calc R
C40 C 0.9713(3) 0.3329(6) -0.3884(6) 0.028(2) Uani 1 1 d .
C41 C 0.9298(3) 0.2955(7) -0.4318(6) 0.035(2) Uani 1 1 d .
H41 H 0.9344 0.2587 -0.4823 0.042 Uiso 1 1 calc R
C42 C 0.8808(4) 0.3134(6) -0.3996(6) 0.038(2) Uani 1 1 d .
H42 H 0.8524 0.2847 -0.4262 0.045 Uiso 1 1 calc R
C43 C 0.8204(4) 0.7993(7) 0.3067(6) 0.037(2) Uani 1 1 d .
H43 H 0.8074 0.8573 0.2851 0.045 Uiso 1 1 calc R
C44 C 0.8635(3) 0.6682(7) 0.3199(6) 0.035(2) Uani 1 1 d .
C45 C 0.8942(5) 0.5868(7) 0.3092(7) 0.054(3) Uani 1 1 d .
H45 H 0.9127 0.5757 0.2579 0.065 Uiso 1 1 calc R
C46 C 0.8958(5) 0.5218(7) 0.3803(8) 0.058(3) Uani 1 1 d .
H46 H 0.9156 0.4660 0.3755 0.069 Uiso 1 1 calc R
C47 C 0.8690(5) 0.5384(10) 0.4565(7) 0.067(4) Uani 1 1 d .
H47 H 0.8720 0.4949 0.5027 0.080 Uiso 1 1 calc R
C48 C 0.8380(5) 0.6177(8) 0.4657(6) 0.055(3) Uani 1 1 d .
H48 H 0.8187 0.6270 0.5164 0.066 Uiso 1 1 calc R
C49 C 0.8362(4) 0.6825(8) 0.3990(6) 0.042(3) Uani 1 1 d .
C50 C 0.7766(4) 0.8146(8) 0.4544(6) 0.051(3) Uani 1 1 d .
H50A H 0.7545 0.7671 0.4823 0.061 Uiso 1 1 calc R
H50B H 0.7547 0.8621 0.4262 0.061 Uiso 1 1 calc R
C51 C 0.8085(4) 0.8637(8) 0.5231(6) 0.050(3) Uani 1 1 d .
H51A H 0.8342 0.8183 0.5441 0.059 Uiso 1 1 calc R
H51B H 0.7862 0.8797 0.5722 0.059 Uiso 1 1 calc R
C52 C 0.8361(5) 0.9562(8) 0.4933(7) 0.060(3) Uani 1 1 d .
H52A H 0.8567 0.9417 0.4418 0.072 Uiso 1 1 calc R
H52B H 0.8105 1.0038 0.4766 0.072 Uiso 1 1 calc R
C53 C 0.8710(6) 0.9994(10) 0.5632(8) 0.081(5) Uani 1 1 d .
H53A H 0.8546 0.9928 0.6201 0.098 Uiso 1 1 calc R
H53B H 0.8755 1.0678 0.5517 0.098 Uiso 1 1 calc R
C54 C 0.9249(5) 0.9493(10) 0.5656(7) 0.080(5) Uani 1 1 d .
H54A H 0.9410 0.9620 0.6219 0.096 Uiso 1 1 calc R
H54B H 0.9202 0.8799 0.5604 0.096 Uiso 1 1 calc R
C55 C 0.9853(5) 1.0667(8) 0.4966(7) 0.058(3) Uani 1 1 d .
H55 H 0.9836 1.1116 0.5418 0.070 Uiso 1 1 calc R
C56 C 0.9696(4) 0.9343(7) 0.4207(7) 0.046(3) Uani 1 1 d .
C57 C 0.9544(5) 0.8443(10) 0.3873(8) 0.074(4) Uani 1 1 d .
H57 H 0.9318 0.8039 0.4174 0.089 Uiso 1 1 calc R
C58 C 0.9750(5) 0.8192(9) 0.3065(9) 0.079(4) Uani 1 1 d .
H58 H 0.9668 0.7593 0.2825 0.095 Uiso 1 1 calc R
C59 C 1.0076(5) 0.8810(10) 0.2603(9) 0.101(6) Uani 1 1 d .
H59 H 1.0192 0.8629 0.2049 0.122 Uiso 1 1 calc R
C60 C 1.0230(4) 0.9686(8) 0.2951(8) 0.064(3) Uani 1 1 d .
H60 H 1.0454 1.0084 0.2640 0.077 Uiso 1 1 calc R
C61 C 1.0046(4) 0.9966(8) 0.3771(6) 0.041(2) Uani 1 1 d .
C62 C 0.6429(8) 0.1960(15) 0.8883(14) 0.158(7) Uani 1 1 d U
H62A H 0.6793 0.1830 0.8914 0.237 Uiso 1 1 calc R
H62B H 0.6274 0.1829 0.9442 0.237 Uiso 1 1 calc R
H62C H 0.6376 0.2626 0.8732 0.237 Uiso 1 1 calc R
C63 C 0.6242(9) 0.1469(18) 0.8351(17) 0.152(6) Uani 1 1 d U

loop_
_atom_site_aniso_label
_atom_site_aniso_U_11
_atom_site_aniso_U_22
_atom_site_aniso_U_33
_atom_site_aniso_U_23
_atom_site_aniso_U_13
_atom_site_aniso_U_12
Mn1 0.0227(7) 0.0204(7) 0.0329(7) 0.0032(6) 0.0047(6) -0.0016(5)
Mn2 0.0236(6) 0.0248(7) 0.0289(6) 0.0030(6) -0.0001(6) -0.0006(6)
Mn3 0.0309(8) 0.0281(7) 0.0406(8) 0.0014(7) -0.0023(7) 0.0013(6)
O1 0.039(4) 0.024(3) 0.064(4) 0.014(3) 0.017(4) 0.003(3)
O2 0.048(4) 0.024(4) 0.039(4) -0.002(3) 0.006(3) 0.007(3)
O3 0.038(4) 0.036(4) 0.027(3) 0.003(3) -0.008(3) 0.009(3)
O4 0.019(3) 0.044(4) 0.042(4) 0.010(3) -0.002(3) 0.005(3)
O5 0.049(5) 0.031(4) 0.056(4) 0.016(3) -0.016(4) -0.003(3)
O6 0.036(4) 0.032(4) 0.073(5) 0.006(3) -0.021(4) 0.005(3)
O7 0.034(4) 0.015(3) 0.036(3) 0.000(2) -0.003(3) -0.013(3)
O8 0.052(5) 0.022(3) 0.046(4) 0.014(3) -0.017(3) -0.004(3)
O9 0.066(6) 0.078(6) 0.030(4) -0.021(4) 0.011(4) 0.023(4)
O10 0.023(4) 0.094(6) 0.072(5) -0.023(5) 0.004(4) 0.011(4)
O11 0.031(4) 0.020(3) 0.047(4) 0.002(3) -0.018(3) 0.002(3)
O12 0.044(4) 0.022(3) 0.047(4) -0.004(3) -0.017(3) 0.016(3)
N1 0.036(4) 0.029(4) 0.028(4) -0.003(3) 0.000(4) -0.003(3)
N2 0.021(4) 0.062(6) 0.027(4) 0.016(4) 0.002(3) 0.002(4)
N3 0.052(6) 0.065(6) 0.038(5) -0.015(4) 0.012(4) -0.042(5)
N4 0.051(6) 0.031(4) 0.054(5) -0.015(4) -0.013(5) -0.003(4)
N5 0.179(10) 0.177(9) 0.173(9) -0.003(7) 0.001(8) -0.007(8)
C1 0.039(6) 0.016(5) 0.026(5) -0.008(4) -0.006(4) 0.000(4)
C2 0.043(6) 0.024(5) 0.028(5) -0.001(4) 0.008(4) 0.006(4)
C3 0.034(6) 0.027(5) 0.037(5) 0.000(4) -0.008(5) -0.008(4)
C4 0.024(4) 0.027(5) 0.037(5) 0.008(5) 0.004(4) 0.013(4)
C5 0.023(5) 0.031(5) 0.054(7) -0.001(5) 0.007(5) 0.011(4)
C6 0.034(5) 0.023(5) 0.014(4) 0.002(3) -0.004(4) -0.001(4)
C7 0.037(5) 0.015(4) 0.042(5) -0.005(4) -0.016(5) 0.006(4)
C8 0.036(6) 0.023(5) 0.030(5) -0.006(4) -0.007(4) 0.005(4)
C9 0.031(5) 0.015(4) 0.039(5) 0.010(4) -0.004(4) 0.006(4)
C10 0.034(5) 0.013(4) 0.030(5) -0.004(3) -0.020(4) 0.003(4)
C11 0.032(5) 0.023(5) 0.038(5) 0.002(4) -0.001(4) -0.006(4)
C12 0.026(5) 0.010(4) 0.046(6) -0.001(4) -0.011(4) 0.002(3)
C13 0.030(6) 0.045(6) 0.044(6) 0.018(5) -0.009(5) -0.015(5)
C14 0.036(6) 0.062(7) 0.058(7) 0.023(6) -0.004(5) 0.005(5)
C15 0.029(5) 0.033(5) 0.045(6) 0.014(5) -0.013(4) 0.001(4)
C16 0.047(7) 0.057(7) 0.052(7) 0.021(5) -0.014(6) -0.001(6)
C17 0.034(6) 0.050(7) 0.049(7) 0.001(5) 0.009(5) 0.003(5)
C18 0.037(5) 0.021(5) 0.028(5) 0.001(4) -0.009(4) 0.001(4)
C19 0.038(6) 0.016(5) 0.052(6) 0.011(4) 0.014(5) 0.009(4)
C20 0.047(6) 0.023(5) 0.045(6) 0.016(4) 0.002(5) 0.001(5)
C21 0.038(6) 0.018(5) 0.028(5) 0.000(4) -0.009(4) -0.002(4)
C22 0.020(5) 0.029(5) 0.047(6) 0.002(4) -0.009(4) 0.004(4)
C23 0.021(5) 0.024(5) 0.062(7) 0.010(4) -0.001(5) -0.003(4)
C24 0.043(6) 0.018(4) 0.017(4) -0.001(3) -0.001(4) 0.001(4)
C25 0.022(5) 0.017(4) 0.044(6) -0.001(4) -0.006(4) 0.006(4)
C26 0.049(7) 0.032(6) 0.062(7) -0.014(5) 0.006(5) 0.014(5)
C27 0.021(4) 0.031(4) 0.042(4) 0.003(4) 0.002(4) 0.000(3)
C28 0.015(3) 0.032(4) 0.028(4) 0.006(3) -0.008(3) 0.002(3)
C29 0.020(4) 0.030(4) 0.032(4) -0.004(3) -0.002(3) 0.003(3)
C30 0.027(4) 0.026(4) 0.031(4) -0.005(3) 0.001(3) 0.002(3)
C31 0.016(4) 0.029(4) 0.026(4) 0.005(4) 0.006(4) 0.008(4)
C32 0.016(5) 0.032(5) 0.085(8) 0.017(5) -0.012(5) 0.009(4)
C33 0.038(6) 0.026(5) 0.064(7) 0.007(5) -0.015(5) -0.004(4)
C34 0.030(5) 0.040(6) 0.021(5) -0.004(4) -0.003(4) 0.003(4)
C35 0.038(6) 0.044(6) 0.034(5) -0.002(4) -0.015(5) 0.006(5)
C36 0.046(6) 0.021(5) 0.045(6) -0.001(4) -0.010(5) 0.000(4)
C37 0.023(5) 0.032(5) 0.036(5) 0.010(4) 0.004(4) 0.002(4)
C38 0.031(6) 0.046(6) 0.034(5) -0.008(4) 0.003(4) -0.005(5)
C39 0.033(6) 0.041(6) 0.026(5) -0.010(4) 0.002(4) 0.003(4)
C40 0.026(5) 0.023(4) 0.036(5) 0.004(4) 0.017(4) 0.007(4)
C41 0.020(5) 0.050(6) 0.034(5) -0.029(4) 0.009(4) -0.003(4)
C42 0.032(5) 0.047(6) 0.034(5) -0.016(5) -0.006(4) -0.005(4)
C43 0.037(6) 0.030(5) 0.045(6) 0.008(4) -0.001(5) 0.008(4)
C44 0.025(5) 0.040(6) 0.040(6) 0.004(5) -0.004(4) -0.002(4)
C45 0.072(9) 0.039(6) 0.051(7) 0.009(5) 0.008(6) -0.013(6)
C46 0.052(7) 0.043(7) 0.079(8) 0.031(6) -0.019(7) 0.002(6)
C47 0.067(9) 0.091(10) 0.042(7) 0.027(6) 0.013(6) 0.001(8)
C48 0.071(9) 0.071(8) 0.023(5) 0.010(5) -0.004(5) 0.013(7)
C49 0.040(6) 0.057(7) 0.030(6) -0.003(5) -0.003(4) 0.003(5)
C50 0.053(7) 0.051(7) 0.047(7) -0.020(5) 0.009(5) 0.005(6)
C51 0.046(7) 0.071(8) 0.031(6) -0.003(5) 0.017(5) 0.010(6)
C52 0.068(9) 0.051(8) 0.061(7) 0.007(6) 0.031(7) 0.001(6)
C53 0.094(12) 0.072(9) 0.078(9) -0.036(7) 0.058(9) -0.033(8)
C54 0.085(11) 0.118(12) 0.036(7) -0.008(7) -0.010(7) -0.059(9)
C55 0.063(9) 0.065(8) 0.046(7) -0.011(6) 0.002(6) -0.018(7)
C56 0.037(6) 0.048(6) 0.052(6) -0.021(6) -0.005(5) -0.018(5)
C57 0.052(8) 0.091(10) 0.079(9) -0.012(8) 0.007(7) -0.024(8)
C58 0.047(8) 0.080(10) 0.111(11) -0.057(8) 0.006(8) -0.026(7)
C59 0.091(11) 0.122(13) 0.091(10) -0.071(10) 0.037(9) -0.078(10)
C60 0.049(8) 0.067(8) 0.076(9) -0.001(7) 0.003(6) -0.031(6)
C61 0.022(5) 0.070(7) 0.030(5) -0.007(5) 0.004(4) -0.008(5)
C62 0.161(10) 0.157(10) 0.155(10) 0.007(7) 0.018(8) 0.001(8)
C63 0.156(9) 0.154(9) 0.148(9) 0.013(7) 0.013(8) 0.003(8)

loop_
_atom_type_symbol
_atom_type_description
_atom_type_scat_dispersion_real
_atom_type_scat_dispersion_imag
_atom_type_scat_source
C C 0.0033 0.0016 'International Tables Vol C Tables 4.2.6.8 and 6.1.1.4'
H H 0.0000 0.0000 'International Tables Vol C Tables 4.2.6.8 and 6.1.1.4'
N N 0.0061 0.0033 'International Tables Vol C Tables 4.2.6.8 and 6.1.1.4'
O O 0.0106 0.0060 'International Tables Vol C Tables 4.2.6.8 and 6.1.1.4'
Mn Mn 0.3368 0.7283 'International Tables Vol C Tables 4.2.6.8 and 6.1.1.4'

loop_
_geom_angle_atom_site_label_1
_geom_angle_atom_site_label_2
_geom_angle_atom_site_label_3
_geom_angle
_geom_angle_site_symmetry_1
_geom_angle_site_symmetry_3
O12 Mn1 O3 108.4(2) 4_655 .
O12 Mn1 N1 83.1(2) 4_655 .
O3 Mn1 N1 92.7(2) . .
O12 Mn1 O1 108.9(2) 4_655 .
O3 Mn1 O1 142.5(2) . .
N1 Mn1 O1 88.0(3) . .
O12 Mn1 O7 84.6(2) 4_655 .
O3 Mn1 O7 90.2(2) . .
N1 Mn1 O7 167.6(2) . .
O1 Mn1 O7 97.1(2) . .
O12 Mn1 O2 154.6(2) 4_655 .
O3 Mn1 O2 89.3(2) . .
N1 Mn1 O2 115.0(2) . .
O1 Mn1 O2 57.1(2) . .
O7 Mn1 O2 77.1(2) . .
O9 Mn2 O4 93.1(3) . .
O9 Mn2 O5 93.7(3) . .
O4 Mn2 O5 171.9(3) . .
O9 Mn2 O2 171.6(3) . .
O4 Mn2 O2 85.2(2) . .
O5 Mn2 O2 88.7(2) . .
O9 Mn2 N4 100.2(3) . 2_774
O4 Mn2 N4 84.4(3) . 2_774
O5 Mn2 N4 90.0(3) . 2_774
O2 Mn2 N4 87.8(3) . 2_774
O9 Mn2 O7 92.5(3) . .
O4 Mn2 O7 83.8(2) . .
O5 Mn2 O7 100.3(2) . .
O2 Mn2 O7 79.2(2) . .
N4 Mn2 O7 163.2(3) 2_774 .
O6 Mn3 O11 104.7(2) . .
O6 Mn3 O8 112.0(3) . .
O11 Mn3 O8 106.0(2) . .
O6 Mn3 O10 114.7(3) . .
O11 Mn3 O10 105.9(3) . .
O8 Mn3 O10 112.5(3) . .
C1 O1 Mn1 91.7(5) . .
C1 O2 Mn2 129.4(5) . .
C1 O2 Mn1 90.9(5) . .
Mn2 O2 Mn1 98.9(2) . .
C2 O3 Mn1 128.7(6) . .
C2 O4 Mn2 139.3(6) . .
C3 O5 Mn2 150.0(6) . .
C3 O6 Mn3 126.3(6) . .
C4 O7 Mn2 132.7(6) . .
C4 O7 Mn1 129.6(6) . .
Mn2 O7 Mn1 97.6(2) . .
C4 O8 Mn3 132.9(6) . .
C5 O9 Mn2 156.5(7) . .
C5 O10 Mn3 122.0(7) . .
C24 O11 Mn3 137.0(5) . .
C24 O12 Mn1 132.6(5) . 4_654
C43 N1 C44 102.9(8) . .
C43 N1 Mn1 129.1(6) . .
C44 N1 Mn1 124.7(6) . .
C43 N2 C49 106.3(8) . .
C43 N2 C50 127.5(8) . .
C49 N2 C50 125.8(8) . .
C55 N3 C56 109.0(8) . .
C55 N3 C54 124.9(9) . .
C56 N3 C54 126.1(9) . .
C55 N4 C61 104.1(9) . .
C55 N4 Mn2 119.1(7) . 2_775
C61 N4 Mn2 133.4(7) . 2_775
O1 C1 O2 120.2(8) . .
O1 C1 C21 121.3(8) . 1_565
O2 C1 C21 118.5(8) . 1_565
O3 C2 O4 123.5(9) . .
O3 C2 C40 118.6(8) . 2_765
O4 C2 C40 117.9(8) . 2_765
O5 C3 O6 127.6(9) . .
O5 C3 C34 119.2(8) . 1_565
O6 C3 C34 113.0(8) . 1_565
O7 C4 O8 124.3(7) . .
O7 C4 C6 122.7(8) . .
O8 C4 C6 113.0(8) . .
O9 C5 O10 125.7(9) . .
O9 C5 C15 118.4(9) . 2_764
O10 C5 C15 115.8(9) . 2_764
C11 C6 C7 117.6(7) . .
C11 C6 C4 120.5(8) . .
C7 C6 C4 122.0(8) . .
C6 C7 C8 118.5(8) . .
C6 C7 H7 120.7 . .
C8 C7 H7 120.7 . .
C9 C8 C7 123.6(8) . .
C9 C8 H8 118.2 . .
C7 C8 H8 118.2 . .
C8 C9 C10 117.5(7) . .
C8 C9 C18 117.7(8) . .
C10 C9 C18 124.7(7) . .
C11 C10 C9 119.1(8) . .
C11 C10 C12 118.9(7) . .
C9 C10 C12 122.0(7) . .
C6 C11 C10 123.7(8) . .
C6 C11 H11 118.1 . .
C10 C11 H11 118.1 . .
C13 C12 C17 118.8(9) . .
C13 C12 C10 120.8(8) . .
C17 C12 C10 120.3(9) . .
C14 C13 C12 120.8(9) . .
C14 C13 H13 119.6 . .
C12 C13 H13 119.6 . .
C13 C14 C15 121.7(10) . .
C13 C14 H14 119.1 . .
C15 C14 H14 119.1 . .
C16 C15 C14 118.1(9) . .
C16 C15 C5 120.3(9) . 2_765
C14 C15 C5 121.6(9) . 2_765
C15 C16 C17 121.3(9) . .
C15 C16 H16 119.3 . .
C17 C16 H16 119.3 . .
C16 C17 C12 119.2(10) . .
C16 C17 H17 120.4 . .
C12 C17 H17 120.4 . .
C19 C18 C23 118.9(8) . .
C19 C18 C9 119.7(8) . .
C23 C18 C9 121.3(8) . .
C18 C19 C20 119.7(9) . .
C18 C19 H19 120.2 . .
C20 C19 H19 120.2 . .
C21 C20 C19 122.9(9) . .
C21 C20 H20 118.5 . .
C19 C20 H20 118.5 . .
C22 C21 C20 115.7(8) . .
C22 C21 C1 123.2(8) . 1_545
C20 C21 C1 121.1(8) . 1_545
C23 C22 C21 123.6(8) . .
C23 C22 H22 118.2 . .
C21 C22 H22 118.2 . .
C22 C23 C18 119.2(8) . .
C22 C23 H23 120.4 . .
C18 C23 H23 120.4 . .
O11 C24 O12 124.4(7) . .
O11 C24 C25 118.5(8) . .
O12 C24 C25 117.0(7) . .
C30 C25 C26 121.4(8) . .
C30 C25 C24 120.8(8) . .
C26 C25 C24 117.8(8) . .
C25 C26 C27 118.5(9) . .
C25 C26 H26 120.8 . .
C27 C26 H26 120.8 . .
C28 C27 C26 122.1(8) . .
C28 C27 H27 118.9 . .
C26 C27 H27 118.9 . .
C29 C28 C27 117.8(8) . .
C29 C28 C31 122.9(7) . .
C27 C28 C31 119.2(7) . .
C28 C29 C30 119.9(8) . .
C28 C29 C37 124.9(8) . .
C30 C29 C37 115.1(8) . .
C25 C30 C29 119.8(8) . .
C25 C30 H30 120.1 . .
C29 C30 H30 120.1 . .
C32 C31 C36 118.7(8) . .
C32 C31 C28 119.8(7) . .
C36 C31 C28 121.4(8) . .
C31 C32 C33 120.9(8) . .
C31 C32 H32 119.6 . .
C33 C32 H32 119.6 . .
C34 C33 C32 120.4(9) . .
C34 C33 H33 119.8 . .
C32 C33 H33 119.8 . .
C33 C34 C35 119.2(9) . .
C33 C34 C3 121.1(8) . 1_545
C35 C34 C3 119.7(8) . 1_545
C36 C35 C34 121.0(9) . .
C36 C35 H35 119.5 . .
C34 C35 H35 119.5 . .
C35 C36 C31 119.7(9) . .
C35 C36 H36 120.2 . .
C31 C36 H36 120.2 . .
C38 C37 C42 119.1(9) . .
C38 C37 C29 122.9(8) . .
C42 C37 C29 117.9(8) . .
C37 C38 C39 120.9(9) . .
C37 C38 H38 119.6 . .
C39 C38 H38 119.6 . .
C40 C39 C38 118.2(9) . .
C40 C39 H39 120.9 . .
C38 C39 H39 120.9 . .
C41 C40 C39 122.1(8) . .
C41 C40 C2 117.4(8) . 2_764
C39 C40 C2 120.5(8) . 2_764
C40 C41 C42 118.9(8) . .
C40 C41 H41 120.5 . .
C42 C41 H41 120.5 . .
C41 C42 C37 120.7(8) . .
C41 C42 H42 119.7 . .
C37 C42 H42 119.7 . .
N1 C43 N2 115.8(8) . .
N1 C43 H43 122.1 . .
N2 C43 H43 122.1 . .
C49 C44 C45 120.1(9) . .
C49 C44 N1 109.1(8) . .
C45 C44 N1 130.7(9) . .
C46 C45 C44 116.4(10) . .
C46 C45 H45 121.8 . .
C44 C45 H45 121.8 . .
C45 C46 C47 122.0(11) . .
C45 C46 H46 119.0 . .
C47 C46 H46 119.0 . .
C48 C47 C46 121.2(10) . .
C48 C47 H47 119.4 . .
C46 C47 H47 119.4 . .
C49 C48 C47 118.3(10) . .
C49 C48 H48 120.9 . .
C47 C48 H48 120.9 . .
C44 C49 C48 122.0(10) . .
C44 C49 N2 105.8(8) . .
C48 C49 N2 132.1(9) . .
N2 C50 C51 112.7(9) . .
N2 C50 H50A 109.1 . .
C51 C50 H50A 109.1 . .
N2 C50 H50B 109.1 . .
C51 C50 H50B 109.1 . .
H50A C50 H50B 107.8 . .
C50 C51 C52 115.4(9) . .
C50 C51 H51A 108.4 . .
C52 C51 H51A 108.4 . .
C50 C51 H51B 108.4 . .
C52 C51 H51B 108.4 . .
H51A C51 H51B 107.5 . .
C53 C52 C51 113.5(9) . .
C53 C52 H52A 108.9 . .
C51 C52 H52A 108.9 . .
C53 C52 H52B 108.9 . .
C51 C52 H52B 108.9 . .
H52A C52 H52B 107.7 . .
C52 C53 C54 111.9(9) . .
C52 C53 H53A 109.2 . .
C54 C53 H53A 109.2 . .
C52 C53 H53B 109.2 . .
C54 C53 H53B 109.2 . .
H53A C53 H53B 107.9 . .
N3 C54 C53 112.8(11) . .
N3 C54 H54A 109.0 . .
C53 C54 H54A 109.0 . .
N3 C54 H54B 109.0 . .
C53 C54 H54B 109.0 . .
H54A C54 H54B 107.8 . .
N4 C55 N3 112.0(9) . .
N4 C55 H55 124.0 . .
N3 C55 H55 124.0 . .
N3 C56 C61 103.3(8) . .
N3 C56 C57 133.3(10) . .
C61 C56 C57 123.3(10) . .
C58 C57 C56 115.9(11) . .
C58 C57 H57 122.1 . .
C56 C57 H57 122.1 . .
C57 C58 C59 122.0(11) . .
C57 C58 H58 119.0 . .
C59 C58 H58 119.0 . .
C58 C59 C60 121.3(12) . .
C58 C59 H59 119.3 . .
C60 C59 H59 119.3 . .
C61 C60 C59 119.3(11) . .
C61 C60 H60 120.4 . .
C59 C60 H60 120.4 . .
N4 C61 C56 111.6(8) . .
N4 C61 C60 130.3(10) . .
C56 C61 C60 118.1(10) . .
C63 C62 H62A 109.5 . .
C63 C62 H62B 109.5 . .
H62A C62 H62B 109.5 . .
C63 C62 H62C 109.5 . .
H62A C62 H62C 109.5 . .
H62B C62 H62C 109.5 . .
C62 C63 N5 169(3) . .

loop_
_geom_bond_atom_site_label_1
_geom_bond_atom_site_label_2
_geom_bond_distance
_geom_bond_site_symmetry_2
Mn1 O12 2.067(6) 4_655
Mn1 O3 2.124(6) .
Mn1 N1 2.228(7) .
Mn1 O1 2.299(6) .
Mn1 O7 2.298(6) .
Mn1 O2 2.306(6) .
Mn2 O9 2.095(6) .
Mn2 O4 2.127(6) .
Mn2 O5 2.145(6) .
Mn2 O2 2.223(6) .
Mn2 N4 2.268(8) 2_774
Mn2 O7 2.279(6) .
Mn3 O6 2.025(6) .
Mn3 O11 2.009(6) .
Mn3 O8 2.028(6) .
Mn3 O10 2.043(7) .
O1 C1 1.260(10) .
O2 C1 1.280(10) .
O3 C2 1.256(10) .
O4 C2 1.261(10) .
O5 C3 1.233(11) .
O6 C3 1.261(10) .
O7 C4 1.252(10) .
O8 C4 1.265(10) .
O9 C5 1.244(11) .
O10 C5 1.258(11) .
O11 C24 1.276(9) .
O12 C24 1.269(10) .
O12 Mn1 2.067(6) 4_654
N1 C43 1.311(11) .
N1 C44 1.425(11) .
N2 C43 1.349(11) .
N2 C49 1.377(12) .
N2 C50 1.472(11) .
N3 C55 1.354(12) .
N3 C56 1.353(12) .
N3 C54 1.455(13) .
N4 C55 1.335(13) .
N4 C61 1.358(12) .
N4 Mn2 2.268(8) 2_775
N5 C63 1.38(3) .
C1 C21 1.491(11) 1_565
C2 C40 1.507(12) 2_765
C3 C34 1.531(13) 1_565
C4 C6 1.492(10) .
C5 C15 1.492(12) 2_764
C6 C11 1.374(12) .
C6 C7 1.394(11) .
C7 C8 1.401(11) .
C7 H7 0.9300 .
C8 C9 1.362(11) .
C8 H8 0.9300 .
C9 C10 1.401(11) .
C9 C18 1.514(11) .
C10 C11 1.378(11) .
C10 C12 1.527(11) .
C11 H11 0.9300 .
C12 C13 1.401(12) .
C12 C17 1.409(12) .
C13 C14 1.367(13) .
C13 H13 0.9300 .
C14 C15 1.400(13) .
C14 H14 0.9300 .
C15 C16 1.387(14) .
C15 C5 1.492(12) 2_765
C16 C17 1.414(14) .
C16 H16 0.9300 .
C17 H17 0.9300 .
C18 C19 1.374(12) .
C18 C23 1.406(12) .
C19 C20 1.375(11) .
C19 H19 0.9300 .
C20 C21 1.387(13) .
C20 H20 0.9300 .
C21 C22 1.378(12) .
C21 C1 1.491(11) 1_545
C22 C23 1.360(11) .
C22 H22 0.9300 .
C23 H23 0.9300 .
C24 C25 1.514(10) .
C25 C30 1.359(11) .
C25 C26 1.381(13) .
C26 C27 1.393(12) .
C26 H26 0.9300 .
C27 C28 1.391(11) .
C27 H27 0.9300 .
C28 C29 1.398(11) .
C28 C31 1.506(11) .
C29 C30 1.413(11) .
C29 C37 1.519(12) .
C30 H30 0.9300 .
C31 C32 1.365(12) .
C31 C36 1.394(11) .
C32 C33 1.401(12) .
C32 H32 0.9300 .
C33 C34 1.362(12) .
C33 H33 0.9300 .
C34 C35 1.372(12) .
C34 C3 1.531(13) 1_545
C35 C36 1.395(13) .
C35 H35 0.9300 .
C36 H36 0.9300 .
C37 C38 1.356(12) .
C37 C42 1.388(12) .
C38 C39 1.417(13) .
C38 H38 0.9300 .
C39 C40 1.357(12) .
C39 H39 0.9300 .
C40 C41 1.365(12) .
C40 C2 1.507(12) 2_764
C41 C42 1.385(12) .
C41 H41 0.9300 .
C42 H42 0.9300 .
C43 H43 0.9300 .
C44 C49 1.412(13) .
C44 C45 1.388(14) .
C45 C46 1.408(13) .
C45 H45 0.9300 .
C46 C47 1.372(15) .
C46 H46 0.9300 .
C47 C48 1.367(15) .
C47 H47 0.9300 .
C48 C49 1.358(13) .
C48 H48 0.9300 .
C50 C51 1.496(13) .
C50 H50A 0.9700 .
C50 H50B 0.9700 .
C51 C52 1.536(13) .
C51 H51A 0.9700 .
C51 H51B 0.9700 .
C52 C53 1.519(16) .
C52 H52A 0.9700 .
C52 H52B 0.9700 .
C53 C54 1.561(18) .
C53 H53A 0.9700 .
C53 H53B 0.9700 .
C54 H54A 0.9700 .
C54 H54B 0.9700 .
C55 H55 0.9300 .
C56 C61 1.417(13) .
C56 C57 1.403(14) .
C57 C58 1.386(16) .
C57 H57 0.9300 .
C58 C59 1.393(17) .
C58 H58 0.9300 .
C59 C60 1.382(14) .
C59 H59 0.9300 .
C60 C61 1.393(14) .
C60 H60 0.9300 .
C62 C63 1.16(3) .
C62 H62A 0.9600 .
C62 H62B 0.9600 .
C62 H62C 0.9600 .

loop_
_geom_torsion_atom_site_label_1
_geom_torsion_atom_site_label_2
_geom_torsion_atom_site_label_3
_geom_torsion_atom_site_label_4
_geom_torsion
_geom_torsion_site_symmetry_1
_geom_torsion_site_symmetry_4
O12 Mn1 O1 C1 -158.7(5) 4_655 .
O3 Mn1 O1 C1 27.6(7) . .
N1 Mn1 O1 C1 119.3(5) . .
O7 Mn1 O1 C1 -72.0(5) . .
O2 Mn1 O1 C1 -2.4(5) . .
O9 Mn2 O2 C1 -84(2) . .
O4 Mn2 O2 C1 -162.8(8) . .
O5 Mn2 O2 C1 22.6(7) . .
N4 Mn2 O2 C1 112.7(8) 2_774 .
O7 Mn2 O2 C1 -78.1(7) . .
O9 Mn2 O2 Mn1 15(2) . .
O4 Mn2 O2 Mn1 -64.2(3) . .
O5 Mn2 O2 Mn1 121.1(3) . .
N4 Mn2 O2 Mn1 -148.8(3) 2_774 .
O7 Mn2 O2 Mn1 20.4(2) . .
O12 Mn1 O2 C1 64.9(7) 4_655 .
O3 Mn1 O2 C1 -159.9(5) . .
N1 Mn1 O2 C1 -67.3(5) . .
O1 Mn1 O2 C1 2.4(5) . .
O7 Mn1 O2 C1 109.8(5) . .
O12 Mn1 O2 Mn2 -65.2(6) 4_655 .
O3 Mn1 O2 Mn2 70.0(2) . .
N1 Mn1 O2 Mn2 162.6(2) . .
O1 Mn1 O2 Mn2 -127.8(3) . .
O7 Mn1 O2 Mn2 -20.4(2) . .
O12 Mn1 O3 C2 129.6(7) 4_655 .
N1 Mn1 O3 C2 -146.8(7) . .
O1 Mn1 O3 C2 -56.7(9) . .
O7 Mn1 O3 C2 45.3(7) . .
O2 Mn1 O3 C2 -31.8(7) . .
O9 Mn2 O4 C2 -144.4(9) . .
O5 Mn2 O4 C2 69(2) . .
O2 Mn2 O4 C2 27.4(9) . .
N4 Mn2 O4 C2 115.7(9) 2_774 .
O7 Mn2 O4 C2 -52.2(9) . .
O9 Mn2 O5 C3 59.2(14) . .
O4 Mn2 O5 C3 -154.0(16) . .
O2 Mn2 O5 C3 -112.7(13) . .
N4 Mn2 O5 C3 159.5(13) 2_774 .
O7 Mn2 O5 C3 -33.9(14) . .
O11 Mn3 O6 C3 -167.3(7) . .
O8 Mn3 O6 C3 78.2(8) . .
O10 Mn3 O6 C3 -51.7(8) . .
O9 Mn2 O7 C4 -16.2(8) . .
O4 Mn2 O7 C4 -109.1(7) . .
O5 Mn2 O7 C4 77.9(7) . .
O2 Mn2 O7 C4 164.6(8) . .
N4 Mn2 O7 C4 -155.2(9) 2_774 .
O9 Mn2 O7 Mn1 158.8(3) . .
O4 Mn2 O7 Mn1 65.9(2) . .
O5 Mn2 O7 Mn1 -107.0(2) . .
O2 Mn2 O7 Mn1 -20.4(2) . .
N4 Mn2 O7 Mn1 19.9(10) 2_774 .
O12 Mn1 O7 C4 -2.6(7) 4_655 .
O3 Mn1 O7 C4 105.8(7) . .
N1 Mn1 O7 C4 2.5(16) . .
O1 Mn1 O7 C4 -111.1(7) . .
O2 Mn1 O7 C4 -165.0(7) . .
O12 Mn1 O7 Mn2 -177.9(3) 4_655 .
O3 Mn1 O7 Mn2 -69.5(2) . .
N1 Mn1 O7 Mn2 -172.8(11) . .
O1 Mn1 O7 Mn2 73.6(2) . .
O2 Mn1 O7 Mn2 19.8(2) . .
O6 Mn3 O8 C4 -76.5(8) . .
O11 Mn3 O8 C4 169.9(8) . .
O10 Mn3 O8 C4 54.5(8) . .
O4 Mn2 O9 C5 168.2(19) . .
O5 Mn2 O9 C5 -16.2(19) . .
O2 Mn2 O9 C5 90(3) . .
N4 Mn2 O9 C5 -106.9(19) 2_774 .
O7 Mn2 O9 C5 84.2(19) . .
O6 Mn3 O10 C5 78.1(8) . .
O11 Mn3 O10 C5 -167.0(8) . .
O8 Mn3 O10 C5 -51.5(9) . .
O6 Mn3 O11 C24 -132.5(8) . .
O8 Mn3 O11 C24 -13.9(9) . .
O10 Mn3 O11 C24 105.9(9) . .
O12 Mn1 N1 C43 -95.0(8) 4_655 .
O3 Mn1 N1 C43 156.8(8) . .
O1 Mn1 N1 C43 14.4(8) . .
O7 Mn1 N1 C43 -100.1(13) . .
O2 Mn1 N1 C43 66.3(8) . .
O12 Mn1 N1 C44 61.0(7) 4_655 .
O3 Mn1 N1 C44 -47.2(7) . .
O1 Mn1 N1 C44 170.3(7) . .
O7 Mn1 N1 C44 55.9(15) . .
O2 Mn1 N1 C44 -137.7(6) . .
Mn1 O1 C1 O2 4.2(8) . .
Mn1 O1 C1 C21 -174.2(7) . 1_565
Mn2 O2 C1 O1 98.1(9) . .
Mn1 O2 C1 O1 -4.2(8) . .
Mn2 O2 C1 C21 -83.5(9) . 1_565
Mn1 O2 C1 C21 174.2(6) . 1_565
Mn1 O3 C2 O4 -15.7(13) . .
Mn1 O3 C2 C40 163.8(5) . 2_765
Mn2 O4 C2 O3 21.1(15) . .
Mn2 O4 C2 C40 -158.4(6) . 2_765
Mn2 O5 C3 O6 -9(2) . .
Mn2 O5 C3 C34 175.7(8) . 1_565
Mn3 O6 C3 O5 -15.5(15) . .
Mn3 O6 C3 C34 160.4(6) . 1_565
Mn2 O7 C4 O8 -55.9(12) . .
Mn1 O7 C4 O8 130.5(8) . .
Mn2 O7 C4 C6 123.2(8) . .
Mn1 O7 C4 C6 -50.4(11) . .
Mn3 O8 C4 O7 40.0(13) . .
Mn3 O8 C4 C6 -139.1(7) . .
Mn2 O9 C5 O10 -28(3) . .
Mn2 O9 C5 C15 151.9(14) . 2_764
Mn3 O10 C5 O9 -7.8(15) . .
Mn3 O10 C5 C15 172.0(6) . 2_764
O7 C4 C6 C11 -24.2(13) . .
O8 C4 C6 C11 155.0(8) . .
O7 C4 C6 C7 156.9(8) . .
O8 C4 C6 C7 -23.9(12) . .
C11 C6 C7 C8 -0.8(13) . .
C4 C6 C7 C8 178.2(8) . .
C6 C7 C8 C9 -0.2(14) . .
C7 C8 C9 C10 1.1(13) . .
C7 C8 C9 C18 -175.9(8) . .
C8 C9 C10 C11 -1.0(13) . .
C18 C9 C10 C11 175.8(8) . .
C8 C9 C10 C12 179.7(8) . .
C18 C9 C10 C12 -3.6(14) . .
C7 C6 C11 C10 0.9(13) . .
C4 C6 C11 C10 -178.1(8) . .
C9 C10 C11 C6 0.0(14) . .
C12 C10 C11 C6 179.4(8) . .
C11 C10 C12 C13 -62.2(11) . .
C9 C10 C12 C13 117.2(10) . .
C11 C10 C12 C17 116.7(10) . .
C9 C10 C12 C17 -63.9(12) . .
C17 C12 C13 C14 1.9(14) . .
C10 C12 C13 C14 -179.2(9) . .
C12 C13 C14 C15 -0.4(16) . .
C13 C14 C15 C16 -2.3(16) . .
C13 C14 C15 C5 178.5(10) . 2_765
C14 C15 C16 C17 3.5(16) . .
C5 C15 C16 C17 -177.3(9) 2_765 .
C15 C16 C17 C12 -2.0(16) . .
C13 C12 C17 C16 -0.7(13) . .
C10 C12 C17 C16 -179.6(8) . .
C8 C9 C18 C19 -37.2(12) . .
C10 C9 C18 C19 146.1(9) . .
C8 C9 C18 C23 138.9(9) . .
C10 C9 C18 C23 -37.8(13) . .
C23 C18 C19 C20 -0.2(13) . .
C9 C18 C19 C20 176.0(8) . .
C18 C19 C20 C21 2.3(14) . .
C19 C20 C21 C22 -2.0(13) . .
C19 C20 C21 C1 176.8(8) . 1_545
C20 C21 C22 C23 -0.4(13) . .
C1 C21 C22 C23 -179.2(8) 1_545 .
C21 C22 C23 C18 2.4(14) . .
C19 C18 C23 C22 -2.1(13) . .
C9 C18 C23 C22 -178.2(8) . .
Mn3 O11 C24 O12 146.5(7) . .
Mn3 O11 C24 C25 -35.2(13) . .
Mn1 O12 C24 O11 -25.7(13) 4_654 .
Mn1 O12 C24 C25 156.0(6) 4_654 .
O11 C24 C25 C30 -31.1(12) . .
O12 C24 C25 C30 147.3(8) . .
O11 C24 C25 C26 150.2(8) . .
O12 C24 C25 C26 -31.4(12) . .
C30 C25 C26 C27 -0.6(14) . .
C24 C25 C26 C27 178.0(8) . .
C25 C26 C27 C28 -2.4(14) . .
C26 C27 C28 C29 -0.4(13) . .
C26 C27 C28 C31 -176.2(8) . .
C27 C28 C29 C30 6.0(12) . .
C31 C28 C29 C30 -178.4(8) . .
C27 C28 C29 C37 -170.5(8) . .
C31 C28 C29 C37 5.2(13) . .
C26 C25 C30 C29 6.2(13) . .
C24 C25 C30 C29 -172.4(8) . .
C28 C29 C30 C25 -8.9(12) . .
C37 C29 C30 C25 167.9(7) . .
C29 C28 C31 C32 -140.4(9) . .
C27 C28 C31 C32 35.2(12) . .
C29 C28 C31 C36 44.2(12) . .
C27 C28 C31 C36 -140.2(9) . .
C36 C31 C32 C33 -4.3(15) . .
C28 C31 C32 C33 -179.8(8) . .
C31 C32 C33 C34 2.6(16) . .
C32 C33 C34 C35 1.3(15) . .
C32 C33 C34 C3 -177.4(9) . 1_545
C33 C34 C35 C36 -3.5(14) . .
C3 C34 C35 C36 175.2(8) 1_545 .
C34 C35 C36 C31 1.8(14) . .
C32 C31 C36 C35 2.1(14) . .
C28 C31 C36 C35 177.5(8) . .
C28 C29 C37 C38 -116.6(10) . .
C30 C29 C37 C38 66.8(11) . .
C28 C29 C37 C42 67.5(11) . .
C30 C29 C37 C42 -109.1(9) . .
C42 C37 C38 C39 -1.5(14) . .
C29 C37 C38 C39 -177.3(8) . .
C37 C38 C39 C40 3.0(14) . .
C38 C39 C40 C41 -0.9(14) . .
C38 C39 C40 C2 -179.8(8) . 2_764
C39 C40 C41 C42 -2.8(14) . .
C2 C40 C41 C42 176.2(8) 2_764 .
C40 C41 C42 C37 4.4(14) . .
C38 C37 C42 C41 -2.3(14) . .
C29 C37 C42 C41 173.8(9) . .
C44 N1 C43 N2 -3.0(11) . .
Mn1 N1 C43 N2 156.9(6) . .
C49 N2 C43 N1 3.2(12) . .
C50 N2 C43 N1 176.5(9) . .
C43 N1 C44 C49 1.7(10) . .
Mn1 N1 C44 C49 -159.4(6) . .
C43 N1 C44 C45 179.0(11) . .
Mn1 N1 C44 C45 17.9(14) . .
C49 C44 C45 C46 0.3(15) . .
N1 C44 C45 C46 -176.7(9) . .
C44 C45 C46 C47 -0.7(17) . .
C45 C46 C47 C48 2(2) . .
C46 C47 C48 C49 -3.1(19) . .
C45 C44 C49 C48 -1.3(16) . .
N1 C44 C49 C48 176.3(9) . .
C45 C44 C49 N2 -177.6(9) . .
N1 C44 C49 N2 0.0(11) . .
C47 C48 C49 C44 2.6(17) . .
C47 C48 C49 N2 177.8(11) . .
C43 N2 C49 C44 -1.7(11) . .
C50 N2 C49 C44 -175.2(9) . .
C43 N2 C49 C48 -177.5(11) . .
C50 N2 C49 C48 9.0(18) . .
C43 N2 C50 C51 -99.5(11) . .
C49 N2 C50 C51 72.6(13) . .
N2 C50 C51 C52 72.4(12) . .
C50 C51 C52 C53 -175.8(10) . .
C51 C52 C53 C54 82.7(12) . .
C55 N3 C54 C53 78.1(14) . .
C56 N3 C54 C53 -101.7(14) . .
C52 C53 C54 N3 78.4(12) . .
C61 N4 C55 N3 0.1(13) . .
Mn2 N4 C55 N3 -161.7(7) 2_775 .
C56 N3 C55 N4 -0.4(14) . .
C54 N3 C55 N4 179.7(11) . .
C55 N3 C56 C61 0.5(12) . .
C54 N3 C56 C61 -179.6(11) . .
C55 N3 C56 C57 178.3(13) . .
C54 N3 C56 C57 -2(2) . .
N3 C56 C57 C58 -178.5(13) . .
C61 C56 C57 C58 -1.1(19) . .
C56 C57 C58 C59 -2(2) . .
C57 C58 C59 C60 3(2) . .
C58 C59 C60 C61 -1(2) . .
C55 N4 C61 C56 0.2(12) . .
Mn2 N4 C61 C56 158.1(7) 2_775 .
C55 N4 C61 C60 178.7(12) . .
Mn2 N4 C61 C60 -23.3(17) 2_775 .
N3 C56 C61 N4 -0.4(12) . .
C57 C56 C61 N4 -178.5(11) . .
N3 C56 C61 C60 -179.1(10) . .
C57 C56 C61 C60 2.8(17) . .
C59 C60 C61 N4 -179.8(13) . .
C59 C60 C61 C56 -1.4(18) . .
